data_2243446
loop_
_publ_author_name
'Tiouabi, Mustapha'
'Tabacchi, Rapha\"el'
'Stoeckli-Evans, Helen'

_publ_section_title
;
 Crystal structures and Hirshfeld surface analyses of
 6,8-dimethoxy-3-methyl-1<i>H</i>-isochromen-1-one and
 5-bromo-6,8-dimethoxy-3-methyl-1<i>H</i>-isochromen-1-one chloroform
 monosolvate
;
_journal_issue 7
_journal_name_full 'Acta Crystallographica Section E'
_journal_page_first 1107
_journal_page_last 1112
_journal_paper_doi 10.1107/S2056989020007975
_journal_volume 76
_journal_year 2020
_chemical_formula_iupac 'C12 H12 O4'
_chemical_formula_moiety 'C12 H12 O4'
_chemical_formula_sum 'C12 H12 O4'
_chemical_formula_weight 220.22
_chemical_name_systematic
;
6,8-Dimethoxy-3-methyl-1<i>H</i>-isochromem-1-one
;
_space_group_crystal_system orthorhombic
_space_group_IT_number 61
_space_group_name_Hall '-P 2ac 2ab'
_space_group_name_H-M_alt 'P b c a'
_atom_sites_solution_hydrogens geom
_atom_sites_solution_primary direct
_atom_sites_solution_secondary difmap
_audit_creation_method SHELXL-2018/3
_cell_angle_alpha 90
_cell_angle_beta 90
_cell_angle_gamma 90
_cell_formula_units_Z 8
_cell_length_a 12.7875(9)
_cell_length_b 11.3732(12)
_cell_length_c 14.3637(12)
_cell_measurement_reflns_used 10689
_cell_measurement_temperature 173(2)
_cell_measurement_theta_max 29.62
_cell_measurement_theta_min 1.72
_cell_volume 2089.0(3)
_computing_cell_refinement
;
X-Area (Stoe & Cie, 2005)
;
_computing_data_collection
;
X-Area (Stoe & Cie, 2005)
;
_computing_data_reduction
;
X-RED32 (Stoe & Cie, 2005)
;
_computing_molecular_graphics
;
PLATON (Spek, 2020) and Mercury (Macrae <i>et al.</i>,  2020)
;
_computing_publication_material
;
<i>SHELXL2018/3</i> (Sheldrick, 2015), PLATON (Spek, 2020) and
publcif (Westrip, 2010)
;
_computing_structure_refinement
;
<i>SHELXL2018/3</i> (Sheldrick, 2015)
;
_computing_structure_solution
;
SHELXS97 (Sheldrick, 2008)
;
_diffrn_ambient_temperature 173(2)
_diffrn_detector 'image plate (34 cm diameter)'
_diffrn_measured_fraction_theta_full 0.999
_diffrn_measured_fraction_theta_max 0.991
_diffrn_measurement_device '2-circle goniometer'
_diffrn_measurement_device_type 'STOE IPDS 2'
_diffrn_measurement_method '\f + \w scans'
_diffrn_radiation_monochromator 'plane graphite'
_diffrn_radiation_source 'fine-focus sealed tube'
_diffrn_radiation_type MoK\a
_diffrn_radiation_wavelength 0.71073
_diffrn_reflns_av_R_equivalents 0.0765
_diffrn_reflns_av_unetI/netI 0.0358
_diffrn_reflns_limit_h_max 16
_diffrn_reflns_limit_h_min -17
_diffrn_reflns_limit_k_max 15
_diffrn_reflns_limit_k_min -15
_diffrn_reflns_limit_l_max 19
_diffrn_reflns_limit_l_min -19
_diffrn_reflns_number 24778
_diffrn_reflns_theta_full 25.242
_diffrn_reflns_theta_max 29.312
_diffrn_reflns_theta_min 2.785
_diffrn_source 'sealed X-ray tube, 12 x 0.4 mm long-fine focus'
_exptl_absorpt_coefficient_mu 0.106
_exptl_absorpt_correction_T_max 1.0000
_exptl_absorpt_correction_T_min 0.9029
_exptl_absorpt_correction_type multi-scan
_exptl_absorpt_process_details
;
(MULABS; Spek, 2020)
;
_exptl_crystal_colour colourless
_exptl_crystal_density_diffrn 1.400
_exptl_crystal_description block
_exptl_crystal_F_000 928
_exptl_crystal_size_max 0.360
_exptl_crystal_size_mid 0.280
_exptl_crystal_size_min 0.260
_refine_diff_density_max 0.221
_refine_diff_density_min -0.181
_refine_ls_extinction_method none
_refine_ls_goodness_of_fit_ref 1.054
_refine_ls_hydrogen_treatment constr
_refine_ls_matrix_type full
_refine_ls_number_parameters 148
_refine_ls_number_reflns 2835
_refine_ls_number_restraints 0
_refine_ls_restrained_S_all 1.054
_refine_ls_R_factor_all 0.0835
_refine_ls_R_factor_gt 0.0521
_refine_ls_shift/su_max 0.000
_refine_ls_shift/su_mean 0.000
_refine_ls_structure_factor_coef Fsqd
_refine_ls_weighting_details 'w=1/[\s^2^(Fo^2^)+(0.0510P)^2^+0.3781P] where P=(Fo^2^+2Fc^2^)/3'
_refine_ls_weighting_scheme calc
_refine_ls_wR_factor_gt 0.1055
_refine_ls_wR_factor_ref 0.1157
_reflns_number_gt 1990
_reflns_number_total 2835
_reflns_threshold_expression 'I > 2\s(I)'
_cod_data_source_file dj2010sup1.cif
_cod_data_source_block I
_cod_database_code 2243446
_shelx_space_group_comment
;
The symmetry employed for this shelxl refinement is uniquely defined
by the following loop, which should always be used as a source of
symmetry information in preference to the above space-group names.
They are only intended as comments.
;
_shelx_estimated_absorpt_t_min 0.963
_shelx_estimated_absorpt_t_max 0.973

loop_
_space_group_symop_operation_xyz
'x, y, z'
'-x+1/2, -y, z+1/2'
'x+1/2, -y+1/2, -z'
'-x, y+1/2, -z+1/2'
'-x, -y, -z'
'x-1/2, y, -z-1/2'
'-x-1/2, y-1/2, z'
'x, -y-1/2, z-1/2'

loop_
_atom_site_type_symbol
_atom_site_label
_atom_site_fract_x
_atom_site_fract_y
_atom_site_fract_z
_atom_site_U_iso_or_equiv
_atom_site_adp_type
_atom_site_calc_flag
_atom_site_occupancy
_atom_site_disorder_assembly
_atom_site_disorder_group
O O1 0.15786(9) 0.27567(12) 0.46504(8) 0.0395(3) Uani d 1 . .
O O2 0.23972(8) 0.33408(10) 0.33972(7) 0.0268(3) Uani d 1 . .
O O3 -0.14208(10) 0.07550(12) 0.14615(9) 0.0404(3) Uani d 1 . .
O O4 -0.01901(9) 0.15403(11) 0.44753(8) 0.0314(3) Uani d 1 . .
C C1 0.01713(12) 0.18950(14) 0.16114(11) 0.0266(3) Uani d 1 . .
H H1 0.024720 0.199167 0.095797 0.032 Uiso calc 1 . .
C C2 -0.06630(12) 0.12755(14) 0.19739(11) 0.0282(3) Uani d 1 . .
C C3 -0.07906(12) 0.11400(14) 0.29319(12) 0.0292(3) Uani d 1 . .
H H3 -0.136951 0.070662 0.316450 0.035 Uiso calc 1 . .
C C4 -0.00875(12) 0.16271(14) 0.35416(11) 0.0258(3) Uani d 1 . .
C C5 0.15644(12) 0.27686(14) 0.38113(11) 0.0263(3) Uani d 1 . .
C C6 0.24844(12) 0.34840(13) 0.24518(10) 0.0248(3) Uani d 1 . .
C C7 0.17841(12) 0.30230(14) 0.18753(10) 0.0248(3) Uani d 1 . .
H H7 0.186695 0.312124 0.122268 0.030 Uiso calc 1 . .
C C8 0.09018(11) 0.23769(13) 0.22263(10) 0.0233(3) Uani d 1 . .
C C9 0.07889(11) 0.22557(13) 0.31981(10) 0.0238(3) Uani d 1 . .
C C10 -0.13653(15) 0.08442(17) 0.04763(13) 0.0387(4) Uani d 1 . .
H H10A -0.068771 0.054680 0.026132 0.058 Uiso calc 1 . .
H H10B -0.144175 0.166918 0.029140 0.058 Uiso calc 1 . .
H H10C -0.192803 0.037821 0.019638 0.058 Uiso calc 1 . .
C C11 -0.10579(14) 0.08855(17) 0.48242(13) 0.0372(4) Uani d 1 . .
H H11A -0.101267 0.007171 0.460350 0.056 Uiso calc 1 . .
H H11B -0.171053 0.123974 0.460230 0.056 Uiso calc 1 . .
H H11C -0.104631 0.089534 0.550635 0.056 Uiso calc 1 . .
C C12 0.34151(12) 0.42031(15) 0.22198(12) 0.0317(4) Uani d 1 . .
H H12A 0.404473 0.381766 0.246095 0.048 Uiso calc 1 . .
H H12B 0.334533 0.498334 0.250262 0.048 Uiso calc 1 . .
H H12C 0.347075 0.428395 0.154231 0.048 Uiso calc 1 . .

loop_
_atom_site_aniso_label
_atom_site_aniso_U_11
_atom_site_aniso_U_22
_atom_site_aniso_U_33
_atom_site_aniso_U_12
_atom_site_aniso_U_13
_atom_site_aniso_U_23
O1 0.0350(6) 0.0600(9) 0.0237(6) -0.0096(6) -0.0017(5) 0.0011(5)
O2 0.0232(5) 0.0312(6) 0.0260(5) -0.0034(5) -0.0004(4) -0.0008(4)
O3 0.0388(7) 0.0462(8) 0.0363(7) -0.0187(6) -0.0090(5) 0.0013(6)
O4 0.0312(6) 0.0374(7) 0.0257(6) -0.0052(5) 0.0067(5) 0.0027(5)
C1 0.0281(7) 0.0279(8) 0.0238(7) 0.0008(6) -0.0029(6) -0.0004(6)
C2 0.0268(7) 0.0268(8) 0.0310(8) -0.0025(6) -0.0053(6) -0.0013(6)
C3 0.0249(7) 0.0276(8) 0.0352(9) -0.0042(6) 0.0019(6) 0.0040(7)
C4 0.0248(7) 0.0259(8) 0.0266(7) 0.0021(6) 0.0022(6) 0.0012(6)
C5 0.0233(7) 0.0312(8) 0.0244(7) 0.0007(6) 0.0011(6) 0.0005(6)
C6 0.0229(7) 0.0258(7) 0.0258(7) 0.0014(6) 0.0025(6) 0.0006(6)
C7 0.0235(7) 0.0273(7) 0.0235(7) 0.0009(6) 0.0011(6) 0.0013(6)
C8 0.0216(6) 0.0223(7) 0.0260(7) 0.0026(6) 0.0004(6) 0.0003(6)
C9 0.0222(7) 0.0244(7) 0.0249(7) 0.0021(6) 0.0011(6) -0.0006(6)
C10 0.0384(9) 0.0419(11) 0.0358(9) -0.0055(8) -0.0114(8) -0.0041(8)
C11 0.0348(9) 0.0403(10) 0.0365(9) -0.0037(8) 0.0118(7) 0.0048(8)
C12 0.0258(7) 0.0349(9) 0.0343(8) -0.0060(7) 0.0006(7) 0.0024(7)

loop_
_atom_type_symbol
_atom_type_description
_atom_type_scat_dispersion_real
_atom_type_scat_dispersion_imag
_atom_type_scat_source
C C 0.0033 0.0016 'International Tables Vol C Tables 4.2.6.8 and 6.1.1.4'
H H 0.0000 0.0000 'International Tables Vol C Tables 4.2.6.8 and 6.1.1.4'
O O 0.0106 0.0060 'International Tables Vol C Tables 4.2.6.8 and 6.1.1.4'

loop_
_geom_angle_atom_site_label_1
_geom_angle_atom_site_label_2
_geom_angle_atom_site_label_3
_geom_angle_site_symmetry_1
_geom_angle_site_symmetry_3
_geom_angle
_geom_angle_publ_flag
C6 O2 C5 . . 122.97(12) ?
C2 O3 C10 . . 118.34(14) ?
C4 O4 C11 . . 117.52(13) ?
C2 C1 C8 . . 118.58(14) ?
C2 C1 H1 . . 120.7 ?
C8 C1 H1 . . 120.7 ?
O3 C2 C1 . . 124.86(15) ?
O3 C2 C3 . . 113.86(14) ?
C1 C2 C3 . . 121.28(14) ?
C4 C3 C2 . . 120.57(14) ?
C4 C3 H3 . . 119.7 ?
C2 C3 H3 . . 119.7 ?
O4 C4 C3 . . 122.72(14) ?
O4 C4 C9 . . 117.32(14) ?
C3 C4 C9 . . 119.97(14) ?
O1 C5 O2 . . 115.07(14) ?
O1 C5 C9 . . 127.84(15) ?
O2 C5 C9 . . 117.08(13) ?
C7 C6 O2 . . 121.03(14) ?
C7 C6 C12 . . 128.27(15) ?
O2 C6 C12 . . 110.69(13) ?
C6 C7 C8 . . 120.83(14) ?
C6 C7 H7 . . 119.6 ?
C8 C7 H7 . . 119.6 ?
C1 C8 C9 . . 121.25(14) ?
C1 C8 C7 . . 120.23(14) ?
C9 C8 C7 . . 118.52(14) ?
C8 C9 C4 . . 118.34(14) ?
C8 C9 C5 . . 119.49(14) ?
C4 C9 C5 . . 122.18(14) ?
O3 C10 H10A . . 109.5 ?
O3 C10 H10B . . 109.5 ?
H10A C10 H10B . . 109.5 ?
O3 C10 H10C . . 109.5 ?
H10A C10 H10C . . 109.5 ?
H10B C10 H10C . . 109.5 ?
O4 C11 H11A . . 109.5 ?
O4 C11 H11B . . 109.5 ?
H11A C11 H11B . . 109.5 ?
O4 C11 H11C . . 109.5 ?
H11A C11 H11C . . 109.5 ?
H11B C11 H11C . . 109.5 ?
C6 C12 H12A . . 109.5 ?
C6 C12 H12B . . 109.5 ?
H12A C12 H12B . . 109.5 ?
C6 C12 H12C . . 109.5 ?
H12A C12 H12C . . 109.5 ?
H12B C12 H12C . . 109.5 ?

loop_
_geom_bond_atom_site_label_1
_geom_bond_atom_site_label_2
_geom_bond_site_symmetry_2
_geom_bond_distance
_geom_bond_publ_flag
O1 C5 . 1.2056(19) ?
O2 C6 . 1.3722(18) ?
O2 C5 . 1.3825(18) ?
O3 C2 . 1.3532(19) ?
O3 C10 . 1.421(2) ?
O4 C4 . 1.3511(19) ?
O4 C11 . 1.427(2) ?
C1 C2 . 1.380(2) ?
C1 C8 . 1.397(2) ?
C1 H1 . 0.9500 ?
C2 C3 . 1.394(2) ?
C3 C4 . 1.372(2) ?
C3 H3 . 0.9500 ?
C4 C9 . 1.418(2) ?
C5 C9 . 1.449(2) ?
C6 C7 . 1.328(2) ?
C6 C12 . 1.482(2) ?
C7 C8 . 1.438(2) ?
C7 H7 . 0.9500 ?
C8 C9 . 1.410(2) ?
C10 H10A . 0.9800 ?
C10 H10B . 0.9800 ?
C10 H10C . 0.9800 ?
C11 H11A . 0.9800 ?
C11 H11B . 0.9800 ?
C11 H11C . 0.9800 ?
C12 H12A . 0.9800 ?
C12 H12B . 0.9800 ?
C12 H12C . 0.9800 ?

loop_
_geom_hbond_atom_site_label_D
_geom_hbond_atom_site_label_H
_geom_hbond_atom_site_label_A
_geom_hbond_site_symmetry_A
_geom_hbond_distance_DH
_geom_hbond_distance_HA
_geom_hbond_distance_DA
_geom_hbond_angle_DHA
_geom_hbond_publ_flag
C1 H1 O1 8_565 0.95 2.55 3.366(2) 144 yes
C7 H7 O1 8_565 0.95 2.50 3.3269(19) 146 yes
C12 H12A Cg 6_656 0.98 2.67 3.4902(18) 141 yes
C12 H12B Cg 7_665 0.98 2.88 3.5456(18) 126 yes

loop_
_geom_torsion_atom_site_label_1
_geom_torsion_atom_site_label_2
_geom_torsion_atom_site_label_3
_geom_torsion_atom_site_label_4
_geom_torsion_site_symmetry_1
_geom_torsion_site_symmetry_2
_geom_torsion_site_symmetry_3
_geom_torsion_site_symmetry_4
_geom_torsion
_geom_torsion_publ_flag
C10 O3 C2 C1 . . . . 0.0(2) ?
C10 O3 C2 C3 . . . . 179.81(16) ?
C8 C1 C2 O3 . . . . -179.38(16) ?
C8 C1 C2 C3 . . . . 0.8(2) ?
O3 C2 C3 C4 . . . . -179.52(15) ?
C1 C2 C3 C4 . . . . 0.3(3) ?
C11 O4 C4 C3 . . . . 1.6(2) ?
C11 O4 C4 C9 . . . . -178.59(14) ?
C2 C3 C4 O4 . . . . 178.59(15) ?
C2 C3 C4 C9 . . . . -1.2(2) ?
C6 O2 C5 O1 . . . . -177.08(15) ?
C6 O2 C5 C9 . . . . 3.2(2) ?
C5 O2 C6 C7 . . . . -3.2(2) ?
C5 O2 C6 C12 . . . . 175.88(13) ?
O2 C6 C7 C8 . . . . 1.1(2) ?
C12 C6 C7 C8 . . . . -177.82(15) ?
C2 C1 C8 C9 . . . . -1.0(2) ?
C2 C1 C8 C7 . . . . 179.69(15) ?
C6 C7 C8 C1 . . . . -179.92(15) ?
C6 C7 C8 C9 . . . . 0.8(2) ?
C1 C8 C9 C4 . . . . 0.1(2) ?
C7 C8 C9 C4 . . . . 179.43(14) ?
C1 C8 C9 C5 . . . . 179.98(14) ?
C7 C8 C9 C5 . . . . -0.7(2) ?
O4 C4 C9 C8 . . . . -178.83(14) ?
C3 C4 C9 C8 . . . . 1.0(2) ?
O4 C4 C9 C5 . . . . 1.3(2) ?
C3 C4 C9 C5 . . . . -178.86(15) ?
O1 C5 C9 C8 . . . . 179.13(17) ?
O2 C5 C9 C8 . . . . -1.2(2) ?
O1 C5 C9 C4 . . . . -1.0(3) ?
O2 C5 C9 C4 . . . . 178.68(14) ?

_cod_database_fobs_code 2243446
